data_4111606
loop_
_publ_author_name
'Marcia M. Payne'
'Sean R. Parkin'
'John E. Anthony'
'Chung-Chen Kuo'
'Thomas N. Jackson'

_publ_section_title
;
 Organic Field-Effect Transistors from Solution-Deposited Functionalized
 Acenes with Mobilities as High as 1 cm2/V.s
;
_journal_name_full 'Journal of the American Chemical Society'
_journal_page_first 4986
_journal_page_last 4987
_journal_paper_doi 10.1021/ja042353u
_journal_volume 127
_journal_year 2005
_chemical_formula_sum 'C28 H26 S2 Si2'
_chemical_formula_weight 482.79
_chemical_name_systematic
; 
 ? 
;
_space_group_IT_number 14
_symmetry_cell_setting monoclinic
_symmetry_space_group_name_Hall '-P 2ybc'
_symmetry_space_group_name_H-M 'P 1 21/c 1'
_atom_sites_solution_hydrogens geom
_atom_sites_solution_primary direct
_atom_sites_solution_secondary difmap
_audit_creation_method SHELXL-97
_cell_angle_alpha 90.00
_cell_angle_beta 114.2210(9)
_cell_angle_gamma 90.00
_cell_formula_units_Z 2
_cell_length_a 10.4570(2)
_cell_length_b 10.5100(2)
_cell_length_c 12.4180(3)
_cell_measurement_temperature 293(2)
_cell_volume 1244.63(5)
_computing_structure_refinement 'SHELXL-97 (Sheldrick, 1997)'
_computing_structure_solution 'SHELXS-97 (Sheldrick, 1990)'
_diffrn_ambient_temperature 293(2)
_diffrn_measured_fraction_theta_full 0.999
_diffrn_measured_fraction_theta_max 0.999
_diffrn_radiation_monochromator graphite
_diffrn_radiation_source 'fine-focus sealed tube'
_diffrn_radiation_type MoK\a
_diffrn_radiation_wavelength 0.71073
_diffrn_reflns_av_R_equivalents 0.0308
_diffrn_reflns_av_sigmaI/netI 0.0455
_diffrn_reflns_limit_h_max 13
_diffrn_reflns_limit_h_min -13
_diffrn_reflns_limit_k_max 13
_diffrn_reflns_limit_k_min -13
_diffrn_reflns_limit_l_max 16
_diffrn_reflns_limit_l_min -16
_diffrn_reflns_number 5491
_diffrn_reflns_theta_full 27.48
_diffrn_reflns_theta_max 27.48
_diffrn_reflns_theta_min 2.14
_exptl_absorpt_coefficient_mu 0.325
_exptl_crystal_density_diffrn 1.288
_exptl_crystal_F_000 508
_refine_diff_density_max 0.301
_refine_diff_density_min -0.322
_refine_diff_density_rms 0.057
_refine_ls_extinction_method none
_refine_ls_goodness_of_fit_ref 1.050
_refine_ls_hydrogen_treatment mixed
_refine_ls_matrix_type full
_refine_ls_number_parameters 176
_refine_ls_number_reflns 2851
_refine_ls_number_restraints 48
_refine_ls_restrained_S_all 1.046
_refine_ls_R_factor_all 0.0583
_refine_ls_R_factor_gt 0.0373
_refine_ls_shift/su_max 0.134
_refine_ls_shift/su_mean 0.013
_refine_ls_structure_factor_coef Fsqd
_refine_ls_weighting_details 'calc w=1/[\s^2^(Fo^2^)+(0.0459P)^2^+0.3538P] where P=(Fo^2^+2Fc^2^)/3'
_refine_ls_weighting_scheme calc
_refine_ls_wR_factor_gt 0.0903
_refine_ls_wR_factor_ref 0.0978
_reflns_number_gt 2171
_reflns_number_total 2851
_reflns_threshold_expression >2sigma(I)
_cod_data_source_file ja042353usi20041220_104655_1.cif
_cod_data_source_block k04155
_cod_database_code 4111606

loop_
_symmetry_equiv_pos_as_xyz
'x, y, z'
'-x, y+1/2, -z+1/2'
'-x, -y, -z'
'x, -y-1/2, z-1/2'

loop_
_atom_site_label
_atom_site_type_symbol
_atom_site_fract_x
_atom_site_fract_y
_atom_site_fract_z
_atom_site_U_iso_or_equiv
_atom_site_adp_type
_atom_site_occupancy
_atom_site_symmetry_multiplicity
_atom_site_calc_flag
_atom_site_refinement_flags
_atom_site_disorder_assembly
_atom_site_disorder_group
Si1 Si 0.02605(5) 0.23685(4) 0.10558(4) 0.01720(14) Uani 1 1 d . . .
C1 C 0.38740(16) 0.05614(16) 0.40343(14) 0.0174(4) Uani 1 1 d . . .
C2 C 0.46627(16) 0.13116(16) 0.50361(14) 0.0169(4) Uani 1 1 d . B .
C3 C 0.43463(17) 0.26107(16) 0.51011(15) 0.0176(4) Uani 1 1 d . . .
H3 H 0.3620 0.2990 0.4468 0.021 Uiso 1 1 calc R A 1
C4 C 0.50981(17) 0.33141(16) 0.60864(15) 0.0185(4) Uani 0.736(2) 1 d PDU B 1
C5 C 0.4975(13) 0.4656(9) 0.6312(12) 0.027(2) Uani 0.736(2) 1 d PDU B 1
H5 H 0.4309 0.5190 0.5775 0.033 Uiso 0.736(2) 1 calc PR B 1
C6 C 0.5914(4) 0.5052(4) 0.7371(3) 0.0211(8) Uani 0.736(2) 1 d PDU B 1
H6 H 0.5964 0.5886 0.7636 0.025 Uiso 0.736(2) 1 calc PR B 1
S7 S 0.7031(3) 0.3845(2) 0.81989(18) 0.0219(3) Uani 0.736(2) 1 d PDU B 1
C8 C 0.62304(16) 0.27382(16) 0.70669(15) 0.0178(4) Uani 0.736(2) 1 d PDU B 1
C4' C 0.50981(17) 0.33141(16) 0.60864(15) 0.0185(4) Uani 0.264(2) 1 d PDU B 2
S5' S 0.4847(9) 0.4856(7) 0.6342(8) 0.0205(10) Uani 0.264(2) 1 d PDU B 2
C6' C 0.6257(11) 0.4767(9) 0.7726(9) 0.018(2) Uani 0.264(2) 1 d PDU B 2
H6' H 0.6569 0.5467 0.8224 0.021 Uiso 0.264(2) 1 calc PR B 2
C7' C 0.685(3) 0.3621(18) 0.8017(18) 0.024(4) Uani 0.264(2) 1 d PDU B 2
H7' H 0.7576 0.3424 0.8741 0.029 Uiso 0.264(2) 1 calc PR B 2
C8' C 0.62304(16) 0.27382(16) 0.70669(15) 0.0178(4) Uani 0.264(2) 1 d PDU B 2
C9 C 0.65794(16) 0.14905(17) 0.70299(14) 0.0184(4) Uani 1 1 d . . .
H9 H 0.7322 0.1134 0.7666 0.022 Uiso 1 1 calc R B 1
C10 C 0.58073(16) 0.07375(16) 0.60194(14) 0.0167(4) Uani 1 1 d . . .
C11 C 0.27368(17) 0.11315(16) 0.30614(14) 0.0178(4) Uani 1 1 d . . .
C12 C 0.17662(17) 0.16086(17) 0.22522(15) 0.0204(4) Uani 1 1 d . . .
C13 C -0.12849(18) 0.12771(17) 0.06133(17) 0.0255(4) Uani 1 1 d . . .
H13A H -0.1113 0.0530 0.0248 0.038 Uiso 1 1 calc R . .
H13B H -0.2104 0.1705 0.0064 0.038 Uiso 1 1 calc R . .
H13C H -0.1431 0.1036 0.1300 0.038 Uiso 1 1 calc R . .
C14 C 0.07711(19) 0.26508(18) -0.01919(16) 0.0260(4) Uani 1 1 d . . .
H14A H 0.1554 0.3224 0.0055 0.039 Uiso 1 1 calc R . .
H14B H -0.0005 0.3016 -0.0843 0.039 Uiso 1 1 calc R . .
H14C H 0.1028 0.1858 -0.0432 0.039 Uiso 1 1 calc R . .
C15 C -0.01194(19) 0.38895(17) 0.16162(16) 0.0249(4) Uani 1 1 d . . .
H15A H -0.0320 0.3728 0.2292 0.037 Uiso 1 1 calc R . .
H15B H -0.0915 0.4289 0.1010 0.037 Uiso 1 1 calc R . .
H15C H 0.0680 0.4441 0.1837 0.037 Uiso 1 1 calc R . .

loop_
_atom_site_aniso_label
_atom_site_aniso_U_11
_atom_site_aniso_U_22
_atom_site_aniso_U_33
_atom_site_aniso_U_23
_atom_site_aniso_U_13
_atom_site_aniso_U_12
Si1 0.0151(2) 0.0165(3) 0.0163(3) 0.00240(19) 0.00277(18) 0.00234(18)
C1 0.0130(8) 0.0217(9) 0.0171(8) 0.0050(7) 0.0057(6) 0.0018(7)
C2 0.0145(8) 0.0190(9) 0.0175(8) 0.0050(7) 0.0069(7) 0.0010(7)
C3 0.0146(8) 0.0189(9) 0.0189(9) 0.0067(7) 0.0065(7) 0.0045(6)
C4 0.0157(8) 0.0197(9) 0.0211(9) 0.0042(8) 0.0085(7) 0.0010(7)
C5 0.021(3) 0.035(5) 0.024(3) 0.005(3) 0.0075(18) 0.008(3)
C6 0.019(2) 0.0175(18) 0.027(2) 0.0054(14) 0.0094(15) 0.0096(13)
S7 0.0198(6) 0.0207(6) 0.0210(5) -0.0002(4) 0.0041(4) 0.0009(5)
C8 0.0139(8) 0.0202(9) 0.0189(9) 0.0021(7) 0.0064(7) -0.0014(7)
C4' 0.0157(8) 0.0197(9) 0.0211(9) 0.0042(8) 0.0085(7) 0.0010(7)
S5' 0.023(2) 0.0140(14) 0.0229(17) 0.0001(12) 0.0078(15) 0.0015(14)
C6' 0.007(5) 0.013(5) 0.025(5) -0.002(4) -0.001(4) 0.002(4)
C7' 0.017(8) 0.024(8) 0.031(8) 0.014(5) 0.009(5) 0.012(7)
C8' 0.0139(8) 0.0202(9) 0.0189(9) 0.0021(7) 0.0064(7) -0.0014(7)
C9 0.0129(8) 0.0222(9) 0.0180(8) 0.0065(7) 0.0041(6) 0.0024(7)
C10 0.0128(8) 0.0196(9) 0.0179(8) 0.0053(7) 0.0065(6) 0.0012(7)
C11 0.0182(8) 0.0162(9) 0.0184(9) 0.0002(7) 0.0069(7) 0.0001(7)
C12 0.0203(9) 0.0189(9) 0.0198(9) 0.0007(8) 0.0058(7) 0.0019(7)
C13 0.0217(9) 0.0221(10) 0.0265(10) 0.0051(8) 0.0037(8) -0.0003(7)
C14 0.0211(9) 0.0314(11) 0.0242(10) 0.0070(8) 0.0081(8) 0.0069(8)
C15 0.0242(9) 0.0207(10) 0.0264(10) 0.0007(8) 0.0070(8) 0.0035(7)

loop_
_atom_type_symbol
_atom_type_description
_atom_type_scat_dispersion_real
_atom_type_scat_dispersion_imag
_atom_type_scat_source
C C 0.0033 0.0016 'International Tables Vol C Tables 4.2.6.8 and 6.1.1.4'
H H 0.0000 0.0000 'International Tables Vol C Tables 4.2.6.8 and 6.1.1.4'
Si Si 0.0817 0.0704 'International Tables Vol C Tables 4.2.6.8 and 6.1.1.4'
S S 0.1246 0.1234 'International Tables Vol C Tables 4.2.6.8 and 6.1.1.4'

loop_
_geom_angle_atom_site_label_1
_geom_angle_atom_site_label_2
_geom_angle_atom_site_label_3
_geom_angle
_geom_angle_site_symmetry_1
C12 Si1 C15 108.36(8) .
C12 Si1 C14 107.36(8) .
C15 Si1 C14 110.80(9) .
C12 Si1 C13 108.66(8) .
C15 Si1 C13 110.32(8) .
C14 Si1 C13 111.22(9) .
C10 C1 C2 121.02(15) 3_656
C10 C1 C11 119.62(15) 3_656
C2 C1 C11 119.36(15) .
C3 C2 C1 121.43(15) .
C3 C2 C10 119.13(15) .
C1 C2 C10 119.44(15) .
C4 C3 C2 120.68(15) .
C4 C3 H3 119.7 .
C2 C3 H3 119.7 .
C3 C4 C8 120.07(16) .
C3 C4 C5 129.3(5) .
C8 C4 C5 110.6(5) .
C6 C5 C4 113.7(8) .
C6 C5 H5 123.2 .
C4 C5 H5 123.1 .
C5 C6 S7 113.2(5) .
C5 C6 H6 123.4 .
S7 C6 H6 123.4 .
C6 S7 C8 91.51(17) .
C9 C8 C4 120.92(15) .
C9 C8 S7 128.19(15) .
C4 C8 S7 110.88(14) .
C7' C6' S5' 115.2(9) .
C7' C6' H6' 122.4 .
S5' C6' H6' 122.4 .
C6' C7' H7' 124.5 .
C8 C9 C10 120.06(15) .
C8 C9 H9 120.0 .
C10 C9 H9 120.0 .
C1 C10 C9 121.32(15) 3_656
C1 C10 C2 119.54(15) 3_656
C9 C10 C2 119.14(15) .
C12 C11 C1 178.96(18) .
C11 C12 Si1 177.79(16) .
Si1 C13 H13A 109.5 .
Si1 C13 H13B 109.5 .
H13A C13 H13B 109.5 .
Si1 C13 H13C 109.5 .
H13A C13 H13C 109.5 .
H13B C13 H13C 109.5 .
Si1 C14 H14A 109.5 .
Si1 C14 H14B 109.5 .
H14A C14 H14B 109.5 .
Si1 C14 H14C 109.5 .
H14A C14 H14C 109.5 .
H14B C14 H14C 109.5 .
Si1 C15 H15A 109.5 .
Si1 C15 H15B 109.5 .
H15A C15 H15B 109.5 .
Si1 C15 H15C 109.5 .
H15A C15 H15C 109.5 .
H15B C15 H15C 109.5 .

loop_
_geom_bond_atom_site_label_1
_geom_bond_atom_site_label_2
_geom_bond_distance
_geom_bond_site_symmetry_2
Si1 C12 1.8453(17) .
Si1 C15 1.8504(18) .
Si1 C14 1.8581(19) .
Si1 C13 1.8710(18) .
C1 C10 1.413(2) 3_656
C1 C2 1.417(2) .
C1 C11 1.433(2) .
C2 C3 1.415(2) .
C2 C10 1.445(2) .
C3 C4 1.368(2) .
C3 H3 0.9300 .
C4 C8 1.438(2) .
C4 C5 1.454(9) .
C5 C6 1.344(13) .
C5 H5 0.9300 .
C6 S7 1.745(4) .
C6 H6 0.9300 .
S7 C8 1.751(2) .
C8 C9 1.367(2) .
S5' C6' 1.748(11) .
C6' C7' 1.336(18) .
C6' H6' 0.9300 .
C7' H7' 0.9300 .
C9 C10 1.422(2) .
C9 H9 0.9300 .
C10 C1 1.413(2) 3_656
C11 C12 1.206(2) .
C13 H13A 0.9600 .
C13 H13B 0.9600 .
C13 H13C 0.9600 .
C14 H14A 0.9600 .
C14 H14B 0.9600 .
C14 H14C 0.9600 .
C15 H15A 0.9600 .
C15 H15B 0.9600 .
C15 H15C 0.9600 .

loop_
_geom_torsion_atom_site_label_1
_geom_torsion_atom_site_label_2
_geom_torsion_atom_site_label_3
_geom_torsion_atom_site_label_4
_geom_torsion
_geom_torsion_site_symmetry_1
_geom_torsion_site_symmetry_4
C10 C1 C2 C3 -179.61(15) 3_656 .
C11 C1 C2 C3 0.4(2) . .
C10 C1 C2 C10 -0.2(3) 3_656 .
C11 C1 C2 C10 179.82(14) . .
C1 C2 C3 C4 178.49(15) . .
C10 C2 C3 C4 -0.9(2) . .
C2 C3 C4 C8 0.5(2) . .
C2 C3 C4 C5 177.7(7) . .
C3 C4 C5 C6 -178.2(5) . .
C8 C4 C5 C6 -0.8(11) . .
C4 C5 C6 S7 -0.3(12) . .
C5 C6 S7 C8 1.0(7) . .
C3 C4 C8 C9 0.4(2) . .
C5 C4 C8 C9 -177.3(6) . .
C3 C4 C8 S7 179.15(19) . .
C5 C4 C8 S7 1.5(6) . .
C6 S7 C8 C9 177.2(2) . .
C6 S7 C8 C4 -1.4(3) . .
C4 C8 C9 C10 -0.9(2) . .
S7 C8 C9 C10 -179.4(2) . .
C8 C9 C10 C1 -178.72(15) . 3_656
C8 C9 C10 C2 0.4(2) . .
C3 C2 C10 C1 179.62(15) . 3_656
C1 C2 C10 C1 0.2(3) . 3_656
C3 C2 C10 C9 0.4(2) . .
C1 C2 C10 C9 -178.96(15) . .
C10 C1 C11 C12 98(10) 3_656 .
C2 C1 C11 C12 -82(10) . .
C1 C11 C12 Si1 38(14) . .
C15 Si1 C12 C11 30(4) . .
C14 Si1 C12 C11 149(4) . .
C13 Si1 C12 C11 -90(4) . .
